data_1520438
loop_
_publ_author_name
'Spencer, John'
'Patel, Hiren'
'Callear, Samantha K.'
'Hursthouse, Michael B.'

_publ_section_title
;
 C14H15N3OS
;
_journal_name_full 'Crystal Structure Report Archive'
_journal_page_first 631
_journal_year 2009
_chemical_formula_sum 'C14 H15 N3 O S'
_chemical_formula_weight 273.35
_space_group_IT_number 4
_symmetry_cell_setting monoclinic
_symmetry_space_group_name_Hall 'P 2yb'
_symmetry_space_group_name_H-M 'P 1 21 1'
_atom_sites_solution_hydrogens geom
_atom_sites_solution_primary direct
_atom_sites_solution_secondary difmap
_cell_angle_alpha 90.00
_cell_angle_beta 101.879(2)
_cell_angle_gamma 90.00
_cell_formula_units_Z 2
_cell_length_a 6.2780(3)
_cell_length_b 7.5736(2)
_cell_length_c 13.9057(7)
_cell_measurement_reflns_used 4384
_cell_measurement_temperature 120(2)
_cell_measurement_theta_max 27.48
_cell_measurement_theta_min 2.91
_cell_volume 647.02(5)
_computing_cell_refinement 'DENZO (Otwinowski & Minor, 1997) & COLLECT (Hooft, R.W.W., 1998)'
_computing_data_collection 'COLLECT (Hooft, R.W.W., 1998)'
_computing_data_reduction 'DENZO (Otwinowski & Minor, 1997) & COLLECT (Hooft, R.W.W., 1998)'
_computing_structure_refinement 'SHELXL-97 (Sheldrick, 2008)'
_diffrn_ambient_temperature 120(2)
_diffrn_detector_area_resol_mean 9.091
_diffrn_measured_fraction_theta_full 0.996
_diffrn_measured_fraction_theta_max 0.996
_diffrn_measurement_device_type 'Bruker-Nonius Roper CCD camera on \k-goniostat'
_diffrn_measurement_method '\f & \w scans'
_diffrn_radiation_monochromator graphite
_diffrn_radiation_source 'Bruker-Nonius FR591 rotating anode'
_diffrn_radiation_type MoK\a
_diffrn_radiation_wavelength 0.71073
_diffrn_reflns_av_R_equivalents 0.0590
_diffrn_reflns_av_sigmaI/netI 0.0746
_diffrn_reflns_limit_h_max 8
_diffrn_reflns_limit_h_min -8
_diffrn_reflns_limit_k_max 9
_diffrn_reflns_limit_k_min -9
_diffrn_reflns_limit_l_max 18
_diffrn_reflns_limit_l_min -16
_diffrn_reflns_number 8645
_diffrn_reflns_theta_full 27.47
_diffrn_reflns_theta_max 27.47
_diffrn_reflns_theta_min 3.08
_exptl_absorpt_coefficient_mu 0.245
_exptl_absorpt_correction_T_max 0.9854
_exptl_absorpt_correction_T_min 0.9412
_exptl_absorpt_correction_type multi-scan
_exptl_absorpt_process_details 'SADABS 2007/2 (Sheldrick, G.M., 2007)'
_exptl_crystal_colour colourless
_exptl_crystal_density_diffrn 1.403
_exptl_crystal_density_method 'not measured'
_exptl_crystal_description block
_exptl_crystal_F_000 288
_exptl_crystal_size_max 0.25
_exptl_crystal_size_mid 0.22
_exptl_crystal_size_min 0.06
_refine_diff_density_max 0.221
_refine_diff_density_min -0.319
_refine_diff_density_rms 0.061
_refine_ls_abs_structure_details 'Flack H D (1983), Acta Cryst. A39, 876-881'
_refine_ls_abs_structure_Flack -0.14(10)
_refine_ls_extinction_method none
_refine_ls_goodness_of_fit_ref 1.030
_refine_ls_hydrogen_treatment constr
_refine_ls_matrix_type full
_refine_ls_number_parameters 172
_refine_ls_number_reflns 2932
_refine_ls_number_restraints 1
_refine_ls_restrained_S_all 1.030
_refine_ls_R_factor_all 0.0664
_refine_ls_R_factor_gt 0.0474
_refine_ls_shift/su_max 0.000
_refine_ls_shift/su_mean 0.000
_refine_ls_structure_factor_coef Fsqd
_refine_ls_weighting_details 'calc w=1/[\s^2^(Fo^2^)+(0.0490P)^2^+0.0679P] where P=(Fo^2^+2Fc^2^)/3'
_refine_ls_weighting_scheme calc
_refine_ls_wR_factor_gt 0.1012
_refine_ls_wR_factor_ref 0.1111
_reflns_number_gt 2380
_reflns_number_total 2932
_reflns_threshold_expression >2\s(I)
_cod_data_source_file eCrystal-631.cif
_cod_data_source_block 2008src1285
_cod_depositor_comments
;
Citation :
Spencer, John and Patel, Hiren and Callear, Samantha K. and 
Hursthouse, Michael B. (2009) 
University of Southampton, Crystal Structure Report Archive. 
(doi:10.5258/ecrystals/631)

More at:
http://ecrystals.chem.soton.ac.uk/631/
;
_cod_original_sg_symbol_H-M P21
_cod_database_code 1520438

loop_
_symmetry_equiv_pos_as_xyz
'x, y, z'
'-x, y+1/2, -z'

loop_
_atom_site_label
_atom_site_type_symbol
_atom_site_fract_x
_atom_site_fract_y
_atom_site_fract_z
_atom_site_U_iso_or_equiv
_atom_site_adp_type
_atom_site_occupancy
_atom_site_symmetry_multiplicity
_atom_site_calc_flag
_atom_site_refinement_flags
_atom_site_disorder_assembly
_atom_site_disorder_group
C2 C 1.1700(5) 0.7317(4) 0.7292(2) 0.0282(6) Uani 1 1 d . . .
H2 H 1.3171 0.7692 0.7477 0.034 Uiso 1 1 calc R . .
C3 C 1.0768(5) 0.6559(4) 0.8002(2) 0.0322(7) Uani 1 1 d . . .
H3 H 1.1570 0.6388 0.8654 0.039 Uiso 1 1 calc R . .
C4 C 0.8598(5) 0.6053(4) 0.7727(2) 0.0338(7) Uani 1 1 d . . .
H4 H 0.7876 0.5548 0.8198 0.041 Uiso 1 1 calc R . .
C5 C 0.7503(5) 0.6283(4) 0.6777(2) 0.0287(7) Uani 1 1 d . . .
H5 H 0.6028 0.5922 0.6583 0.034 Uiso 1 1 calc R . .
C6 C 0.8579(4) 0.7059(3) 0.6088(2) 0.0238(6) Uani 1 1 d . . .
C8 C 0.5354(4) 0.6834(4) 0.4689(2) 0.0268(6) Uani 1 1 d . . .
H8A H 0.4475 0.7904 0.4480 0.032 Uiso 1 1 calc R . .
H8B H 0.4701 0.6205 0.5182 0.032 Uiso 1 1 calc R . .
C9 C 0.5336(5) 0.5653(4) 0.3816(2) 0.0235(6) Uani 1 1 d . . .
H9A H 0.6101 0.4535 0.4036 0.028 Uiso 1 1 calc R . .
H9B H 0.3815 0.5366 0.3499 0.028 Uiso 1 1 calc R . .
C11 C 0.8625(4) 0.7128(3) 0.35208(19) 0.0214(6) Uani 1 1 d . . .
H11A H 0.9182 0.7832 0.3025 0.026 Uiso 1 1 calc R . .
H11B H 0.9588 0.6091 0.3694 0.026 Uiso 1 1 calc R . .
C12 C 0.8658(5) 0.8234(4) 0.44248(19) 0.0287(7) Uani 1 1 d . . .
H12A H 1.0185 0.8489 0.4746 0.034 Uiso 1 1 calc R . .
H12B H 0.7921 0.9373 0.4230 0.034 Uiso 1 1 calc R . .
C13 C 0.5256(4) 0.6791(4) 0.21783(19) 0.0217(6) Uani 1 1 d . . .
C14 C 0.6404(4) 0.7359(3) 0.13982(19) 0.0210(6) Uani 1 1 d . . .
C15 C 0.8407(4) 0.6913(4) 0.1236(2) 0.0245(6) Uani 1 1 d . . .
H15 H 0.9420 0.6195 0.1667 0.029 Uiso 1 1 calc R . .
C16 C 0.8805(4) 0.7648(4) 0.0345(2) 0.0261(6) Uani 1 1 d . . .
H16 H 1.0113 0.7467 0.0115 0.031 Uiso 1 1 calc R . .
C17 C 0.7117(4) 0.8635(4) -0.01394(18) 0.0273(6) Uani 1 1 d . . .
H17 H 0.7116 0.9243 -0.0737 0.033 Uiso 1 1 calc R . .
N1 N 1.0676(4) 0.7564(3) 0.63535(17) 0.0280(5) Uani 1 1 d . . .
N7 N 0.7572(4) 0.7339(4) 0.51255(17) 0.0390(7) Uani 1 1 d . . .
N10 N 0.6411(3) 0.6534(3) 0.31068(16) 0.0227(5) Uani 1 1 d . . .
O18 O 0.3273(3) 0.6515(3) 0.19594(14) 0.0295(5) Uani 1 1 d . . .
S1 S 0.49892(10) 0.86496(10) 0.04579(5) 0.02606(18) Uani 1 1 d . . .

loop_
_atom_site_aniso_label
_atom_site_aniso_U_11
_atom_site_aniso_U_22
_atom_site_aniso_U_33
_atom_site_aniso_U_23
_atom_site_aniso_U_13
_atom_site_aniso_U_12
C2 0.0278(14) 0.0266(15) 0.0300(16) -0.0024(12) 0.0057(13) -0.0008(12)
C3 0.0346(16) 0.0325(16) 0.0293(17) 0.0043(13) 0.0061(14) 0.0058(13)
C4 0.0385(18) 0.0346(17) 0.0317(18) 0.0088(13) 0.0151(15) 0.0011(14)
C5 0.0301(15) 0.0264(15) 0.0320(17) -0.0001(12) 0.0124(13) -0.0032(12)
C6 0.0263(14) 0.0217(14) 0.0253(15) -0.0076(11) 0.0098(12) -0.0045(11)
C8 0.0233(14) 0.0334(15) 0.0260(16) -0.0028(12) 0.0105(12) -0.0071(12)
C9 0.0217(14) 0.0256(15) 0.0243(15) 0.0009(11) 0.0072(11) -0.0064(11)
C11 0.0169(12) 0.0257(15) 0.0206(14) 0.0042(11) 0.0013(11) -0.0051(10)
C12 0.0313(15) 0.0354(17) 0.0198(14) -0.0030(11) 0.0061(12) -0.0159(12)
C13 0.0159(13) 0.0269(14) 0.0224(15) -0.0016(11) 0.0041(11) 0.0008(11)
C14 0.0174(12) 0.0246(14) 0.0190(13) -0.0017(10) -0.0004(11) -0.0025(10)
C15 0.0166(13) 0.0296(15) 0.0263(15) -0.0009(12) 0.0024(11) -0.0002(11)
C16 0.0207(13) 0.0350(15) 0.0238(14) -0.0035(13) 0.0074(11) -0.0024(12)
C17 0.0276(13) 0.0334(14) 0.0218(13) 0.0010(15) 0.0069(11) -0.0036(15)
N1 0.0287(13) 0.0323(13) 0.0245(13) -0.0027(10) 0.0084(11) -0.0050(11)
N7 0.0344(14) 0.0647(19) 0.0193(13) -0.0033(12) 0.0085(11) -0.0296(14)
N10 0.0149(11) 0.0335(13) 0.0189(12) 0.0013(10) 0.0019(9) -0.0068(9)
O18 0.0145(9) 0.0457(13) 0.0276(11) -0.0010(9) 0.0028(8) -0.0012(8)
S1 0.0213(3) 0.0317(4) 0.0240(3) 0.0022(3) 0.0017(2) 0.0029(3)

loop_
_atom_type_symbol
_atom_type_description
_atom_type_scat_dispersion_real
_atom_type_scat_dispersion_imag
_atom_type_scat_source
C C 0.0033 0.0016 'International Tables Vol C Tables 4.2.6.8 and 6.1.1.4'
H H 0.0000 0.0000 'International Tables Vol C Tables 4.2.6.8 and 6.1.1.4'
N N 0.0061 0.0033 'International Tables Vol C Tables 4.2.6.8 and 6.1.1.4'
O O 0.0106 0.0060 'International Tables Vol C Tables 4.2.6.8 and 6.1.1.4'
S S 0.1246 0.1234 'International Tables Vol C Tables 4.2.6.8 and 6.1.1.4'

loop_
_geom_angle_atom_site_label_1
_geom_angle_atom_site_label_2
_geom_angle_atom_site_label_3
_geom_angle
_geom_angle_site_symmetry_1
_geom_angle_site_symmetry_3
N1 C2 C3 124.6(3) . .
N1 C2 H2 117.7 . .
C3 C2 H2 117.7 . .
C2 C3 C4 117.1(3) . .
C2 C3 H3 121.5 . .
C4 C3 H3 121.5 . .
C5 C4 C3 119.9(3) . .
C5 C4 H4 120.0 . .
C3 C4 H4 120.0 . .
C4 C5 C6 119.6(3) . .
C4 C5 H5 120.2 . .
C6 C5 H5 120.2 . .
N1 C6 N7 116.7(2) . .
N1 C6 C5 120.7(3) . .
N7 C6 C5 122.5(2) . .
N7 C8 C9 109.9(2) . .
N7 C8 H8A 109.7 . .
C9 C8 H8A 109.7 . .
N7 C8 H8B 109.7 . .
C9 C8 H8B 109.7 . .
H8A C8 H8B 108.2 . .
N10 C9 C8 110.2(2) . .
N10 C9 H9A 109.6 . .
C8 C9 H9A 109.6 . .
N10 C9 H9B 109.6 . .
C8 C9 H9B 109.6 . .
H9A C9 H9B 108.1 . .
N10 C11 C12 110.4(2) . .
N10 C11 H11A 109.6 . .
C12 C11 H11A 109.6 . .
N10 C11 H11B 109.6 . .
C12 C11 H11B 109.6 . .
H11A C11 H11B 108.1 . .
N7 C12 C11 111.7(2) . .
N7 C12 H12A 109.3 . .
C11 C12 H12A 109.3 . .
N7 C12 H12B 109.3 . .
C11 C12 H12B 109.3 . .
H12A C12 H12B 107.9 . .
O18 C13 N10 121.5(2) . .
O18 C13 C14 119.0(2) . .
N10 C13 C14 119.5(2) . .
C15 C14 C13 130.7(3) . .
C15 C14 S1 111.28(19) . .
C13 C14 S1 117.80(19) . .
C14 C15 C16 112.3(3) . .
C14 C15 H15 123.9 . .
C16 C15 H15 123.9 . .
C17 C16 C15 112.8(2) . .
C17 C16 H16 123.6 . .
C15 C16 H16 123.6 . .
C16 C17 S1 111.8(2) . .
C16 C17 H17 124.1 . .
S1 C17 H17 124.1 . .
C2 N1 C6 118.1(2) . .
C6 N7 C8 125.1(2) . .
C6 N7 C12 122.4(2) . .
C8 N7 C12 112.4(2) . .
C13 N10 C11 127.5(2) . .
C13 N10 C9 118.4(2) . .
C11 N10 C9 114.0(2) . .
C17 S1 C14 91.86(13) . .

loop_
_geom_bond_atom_site_label_1
_geom_bond_atom_site_label_2
_geom_bond_distance
_geom_bond_site_symmetry_2
C2 N1 1.344(4) .
C2 C3 1.374(4) .
C2 H2 0.9500 .
C3 C4 1.391(4) .
C3 H3 0.9500 .
C4 C5 1.369(4) .
C4 H4 0.9500 .
C5 C6 1.409(4) .
C5 H5 0.9500 .
C6 N1 1.348(3) .
C6 N7 1.374(4) .
C8 N7 1.451(4) .
C8 C9 1.507(4) .
C8 H8A 0.9900 .
C8 H8B 0.9900 .
C9 N10 1.465(3) .
C9 H9A 0.9900 .
C9 H9B 0.9900 .
C11 N10 1.462(3) .
C11 C12 1.507(4) .
C11 H11A 0.9900 .
C11 H11B 0.9900 .
C12 N7 1.465(3) .
C12 H12A 0.9900 .
C12 H12B 0.9900 .
C13 O18 1.237(3) .
C13 N10 1.358(3) .
C13 C14 1.484(4) .
C14 C15 1.365(4) .
C14 S1 1.725(3) .
C15 C16 1.427(4) .
C15 H15 0.9500 .
C16 C17 1.357(4) .
C16 H16 0.9500 .
C17 S1 1.712(2) .
C17 H17 0.9500 .
